data_7034566
loop_
_publ_author_name
'Santra, Saikat'
'Mukherjee, Sandip'
'Bej, Somnath'
'Saha, Subrata'
'Ghosh, Pradyut'

_publ_section_title
;
 Amino-ether macrocycle that forms Cu(II) templated threaded heteroleptic
 complexes: a detailed selectivity, structural and theoretical
 investigations.
;
_journal_issue 34
_journal_name_full 'Dalton transactions (Cambridge, England : 2003)'
_journal_page_first 15198
_journal_page_last 15211
_journal_paper_doi 10.1039/c5dt00596e
_journal_volume 44
_journal_year 2015
_chemical_formula_moiety 'C40 H47 Cu N5 O4, 2(Cl O4)'
_chemical_formula_sum 'C40 H47 Cl2 Cu N5 O12'
_chemical_formula_weight 924.26
_chemical_name_systematic
;
 ?
;
_space_group_crystal_system triclinic
_space_group_IT_number 2
_space_group_name_Hall '-P 1'
_space_group_name_H-M_alt 'P -1'
_symmetry_space_group_name_Hall '-P 1'
_symmetry_space_group_name_H-M 'P -1'
_atom_sites_solution_hydrogens geom
_audit_creation_method SHELXL-2014
_audit_update_record
;
2015-03-19 deposited with the CCDC.
2015-03-23 downloaded from the CCDC.
;
_cell_angle_alpha 86.4350(10)
_cell_angle_beta 84.5470(10)
_cell_angle_gamma 84.7690(10)
_cell_formula_units_Z 4
_cell_length_a 15.7961(6)
_cell_length_b 16.1332(6)
_cell_length_c 18.3202(7)
_cell_measurement_reflns_used 17854
_cell_measurement_temperature 150(2)
_cell_measurement_theta_max 25.887
_cell_measurement_theta_min 1.118
_cell_volume 4621.5(3)
_computing_cell_refinement 'Bruker SMART'
_computing_data_collection 'Bruker SMART'
_computing_data_reduction 'Bruker SAINT'
_computing_molecular_graphics DIAMOND-3.0
_computing_publication_material WinGX
_computing_structure_refinement 'SHELXL-2014 (Sheldrick, 2014)'
_computing_structure_solution 'SHELXL-2014 (Sheldrick, 2014)'
_diffrn_ambient_temperature 150(2)
_diffrn_measured_fraction_theta_full 0.998
_diffrn_measured_fraction_theta_max 0.995
_diffrn_measurement_device_type 'Bruker APEX-II CCD'
_diffrn_measurement_method '\f and \w scans'
_diffrn_radiation_type MoK\a
_diffrn_radiation_wavelength 0.71073
_diffrn_reflns_av_R_equivalents 0.0506
_diffrn_reflns_av_unetI/netI 0.0584
_diffrn_reflns_Laue_measured_fraction_full 0.998
_diffrn_reflns_Laue_measured_fraction_max 0.995
_diffrn_reflns_limit_h_max 19
_diffrn_reflns_limit_h_min -19
_diffrn_reflns_limit_k_max 19
_diffrn_reflns_limit_k_min -19
_diffrn_reflns_limit_l_max 22
_diffrn_reflns_limit_l_min -22
_diffrn_reflns_number 59645
_diffrn_reflns_point_group_measured_fraction_full 0.998
_diffrn_reflns_point_group_measured_fraction_max 0.995
_diffrn_reflns_theta_full 25.242
_diffrn_reflns_theta_max 25.887
_diffrn_reflns_theta_min 1.118
_diffrn_source 'fine-focus sealed tube'
_exptl_absorpt_coefficient_mu 0.650
_exptl_absorpt_correction_T_max 0.8518
_exptl_absorpt_correction_T_min 0.8099
_exptl_absorpt_correction_type multi-scan
_exptl_absorpt_process_details SADABS
_exptl_crystal_colour green
_exptl_crystal_density_diffrn 1.328
_exptl_crystal_description block
_exptl_crystal_F_000 1924
_exptl_crystal_size_max 0.38
_exptl_crystal_size_mid 0.22
_exptl_crystal_size_min 0.18
_refine_diff_density_max 1.042
_refine_diff_density_min -0.814
_refine_diff_density_rms 0.074
_refine_ls_extinction_method none
_refine_ls_goodness_of_fit_ref 1.091
_refine_ls_hydrogen_treatment constr
_refine_ls_matrix_type full
_refine_ls_number_parameters 1081
_refine_ls_number_reflns 17854
_refine_ls_number_restraints 0
_refine_ls_restrained_S_all 1.091
_refine_ls_R_factor_all 0.0863
_refine_ls_R_factor_gt 0.0581
_refine_ls_shift/su_max 0.001
_refine_ls_shift/su_mean 0.000
_refine_ls_structure_factor_coef Fsqd
_refine_ls_weighting_details 'w=1/[\s^2^(Fo^2^)+(0.0735P)^2^+2.6529P] where P=(Fo^2^+2Fc^2^)/3'
_refine_ls_weighting_scheme calc
_refine_ls_wR_factor_gt 0.1456
_refine_ls_wR_factor_ref 0.1578
_reflns_Friedel_coverage 0.000
_reflns_number_gt 12409
_reflns_number_total 17854
_reflns_threshold_expression 'I > 2\s(I)'
_cod_data_source_file c5dt00596e2.cif
_cod_data_source_block PRT3
_cod_depositor_comments
;
The following automatic conversions were performed:

'_exptl_absorpt_correction_type' value 'MULTI-SCAN' changed to
'multi-scan' according to
/usr/data/users/saulius/crontab/automatic-downloads/rss-feeds/RSC/lib/dictionaries/cif_core.dic
dictionary named 'cif_core.dic' version 2.4.2 from 2011-04-26.

Automatic conversion script
Id: cif_fix_values 3105 2015-03-04 15:46:00Z robertas 

 Adding full bibliography for 7034563--7034567.cif.
;
_cod_database_code 7034566
_shelx_space_group_comment
;
The symmetry employed for this shelxl refinement is uniquely defined
by the following loop, which should always be used as a source of
symmetry information in preference to the above space-group names.
They are only intended as comments.
;
_shelxl_version_number 2014-3

loop_
_space_group_symop_operation_xyz
'x, y, z'
'-x, -y, -z'

loop_
_atom_site_label
_atom_site_type_symbol
_atom_site_fract_x
_atom_site_fract_y
_atom_site_fract_z
_atom_site_U_iso_or_equiv
_atom_site_adp_type
_atom_site_occupancy
_atom_site_site_symmetry_order
_atom_site_calc_flag
_atom_site_refinement_flags_posn
_atom_site_refinement_flags_adp
C1 C 0.6811(2) 0.2446(3) 0.7603(2) 0.0389(9) Uani 1 1 d . .
H1A H 0.6569 0.2819 0.7978 0.047 Uiso 1 1 calc R U
H1B H 0.7082 0.2774 0.7200 0.047 Uiso 1 1 calc R U
C2 C 0.7454(2) 0.1814(3) 0.7912(2) 0.0379(9) Uani 1 1 d . .
H2A H 0.7574 0.1351 0.7594 0.045 Uiso 1 1 calc R U
H2B H 0.7982 0.2062 0.7954 0.045 Uiso 1 1 calc R U
C3 C 0.7610(2) 0.0968(2) 0.9020(2) 0.0331(9) Uani 1 1 d . .
C4 C 0.8356(3) 0.0540(3) 0.8739(2) 0.0417(10) Uani 1 1 d . .
H4 H 0.8546 0.0619 0.8246 0.050 Uiso 1 1 calc R U
C5 C 0.8822(3) -0.0007(3) 0.9196(3) 0.0466(11) Uani 1 1 d . .
H5 H 0.9326 -0.0291 0.9007 0.056 Uiso 1 1 calc R U
C6 C 0.8546(3) -0.0131(3) 0.9919(3) 0.0460(11) Uani 1 1 d . .
H6 H 0.8859 -0.0502 1.0221 0.055 Uiso 1 1 calc R U
C7 C 0.7804(3) 0.0294(2) 1.0204(2) 0.0375(9) Uani 1 1 d . .
H7 H 0.7622 0.0208 1.0699 0.045 Uiso 1 1 calc R U
C8 C 0.7326(2) 0.0845(2) 0.9769(2) 0.0307(8) Uani 1 1 d . .
C9 C 0.6369(3) 0.1299(2) 1.0782(2) 0.0369(9) Uani 1 1 d . .
H9A H 0.6834 0.1486 1.1022 0.044 Uiso 1 1 calc R U
H9B H 0.6264 0.0742 1.0978 0.044 Uiso 1 1 calc R U
C10 C 0.5581(2) 0.1880(2) 1.0915(2) 0.0348(9) Uani 1 1 d . .
H10A H 0.5519 0.2039 1.1421 0.042 Uiso 1 1 calc R U
H10B H 0.5622 0.2382 1.0597 0.042 Uiso 1 1 calc R U
C11 C 0.4106(2) 0.1937(2) 1.07088(18) 0.0307(8) Uani 1 1 d . .
C12 C 0.3977(3) 0.2779(2) 1.0860(2) 0.0333(9) Uani 1 1 d . .
H12 H 0.4402 0.3045 1.1046 0.040 Uiso 1 1 calc R U
C13 C 0.3204(3) 0.3211(3) 1.0727(2) 0.0360(9) Uani 1 1 d . .
H13 H 0.3112 0.3770 1.0832 0.043 Uiso 1 1 calc R U
C14 C 0.2567(2) 0.2835(3) 1.04433(19) 0.0367(9) Uani 1 1 d . .
C15 C 0.2698(3) 0.1986(3) 1.03343(19) 0.0375(10) Uani 1 1 d . .
H15 H 0.2268 0.1716 1.0162 0.045 Uiso 1 1 calc R U
C16 C 0.3450(3) 0.1542(2) 1.04752(19) 0.0347(9) Uani 1 1 d . .
H16 H 0.3519 0.0972 1.0413 0.042 Uiso 1 1 calc R U
C17 C 0.1756(3) 0.3331(3) 1.0255(2) 0.0511(12) Uani 1 1 d . .
H17A H 0.1369 0.2954 1.0103 0.061 Uiso 1 1 calc R U
H17B H 0.1485 0.3589 1.0692 0.061 Uiso 1 1 calc R U
C18 C 0.1131(5) 0.4599(4) 0.9702(3) 0.111(3) Uani 1 1 d . .
H18A H 0.0636 0.4297 0.9860 0.133 Uiso 1 1 calc R U
H18B H 0.1193 0.4974 1.0084 0.133 Uiso 1 1 calc R U
C19 C 0.0970(4) 0.5035(5) 0.9133(3) 0.109(3) Uani 1 1 d . .
H19A H 0.1310 0.5510 0.9095 0.131 Uiso 1 1 calc R U
H19B H 0.0374 0.5248 0.9184 0.131 Uiso 1 1 calc R U
C20 C 0.1333(3) 0.5167(3) 0.7814(3) 0.0498(12) Uani 1 1 d . .
H20A H 0.1700 0.5574 0.7945 0.060 Uiso 1 1 calc R U
H20B H 0.0812 0.5460 0.7658 0.060 Uiso 1 1 calc R U
C21 C 0.1770(3) 0.4667(2) 0.7214(2) 0.0371(9) Uani 1 1 d . .
H21A H 0.1953 0.5035 0.6802 0.044 Uiso 1 1 calc R U
H21B H 0.1379 0.4303 0.7050 0.044 Uiso 1 1 calc R U
C22 C 0.2892(2) 0.3614(2) 0.6899(2) 0.0314(8) Uani 1 1 d . .
H22A H 0.2898 0.3935 0.6433 0.038 Uiso 1 1 calc R U
H22B H 0.2524 0.3169 0.6875 0.038 Uiso 1 1 calc R U
C23 C 0.3785(2) 0.3232(2) 0.69951(18) 0.0272(8) Uani 1 1 d . .
C24 C 0.4449(2) 0.3696(2) 0.7121(2) 0.0329(9) Uani 1 1 d . .
H24 H 0.4350 0.4271 0.7138 0.040 Uiso 1 1 calc R U
C25 C 0.5253(2) 0.3320(2) 0.7221(2) 0.0347(9) Uani 1 1 d . .
H25 H 0.5692 0.3640 0.7302 0.042 Uiso 1 1 calc R U
C26 C 0.5401(2) 0.2463(2) 0.71998(19) 0.0297(8) Uani 1 1 d . .
C27 C 0.4760(3) 0.2001(2) 0.7043(2) 0.0345(9) Uani 1 1 d . .
H27 H 0.4867 0.1428 0.7007 0.041 Uiso 1 1 calc R U
C28 C 0.3962(2) 0.2375(2) 0.69399(18) 0.0300(8) Uani 1 1 d . .
H28 H 0.3535 0.2053 0.6832 0.036 Uiso 1 1 calc R U
C29 C 0.3829(2) 0.2960(2) 0.88501(18) 0.0246(7) Uani 1 1 d . .
H29 H 0.3937 0.3500 0.8939 0.030 Uiso 1 1 calc R U
C30 C 0.4471(2) 0.2335(2) 0.89157(18) 0.0252(8) Uani 1 1 d . .
H30 H 0.4998 0.2455 0.9049 0.030 Uiso 1 1 calc R U
C31 C 0.4332(2) 0.1520(2) 0.87825(19) 0.0269(8) Uani 1 1 d . .
C32 C 0.3528(2) 0.1387(2) 0.85855(18) 0.0256(8) Uani 1 1 d . .
H32 H 0.3408 0.0852 0.8490 0.031 Uiso 1 1 calc R U
C33 C 0.2911(2) 0.2041(2) 0.85306(17) 0.0224(7) Uani 1 1 d . .
C34 C 0.2043(2) 0.1934(2) 0.83277(18) 0.0239(7) Uani 1 1 d . .
C35 C 0.1828(2) 0.1189(2) 0.80872(19) 0.0275(8) Uani 1 1 d . .
H35 H 0.2244 0.0746 0.8025 0.033 Uiso 1 1 calc R U
C36 C 0.0997(2) 0.1099(2) 0.7939(2) 0.0310(8) Uani 1 1 d . .
C37 C 0.0404(2) 0.1775(2) 0.8057(2) 0.0387(9) Uani 1 1 d . .
H37 H -0.0166 0.1736 0.7988 0.046 Uiso 1 1 calc R U
C38 C 0.0661(2) 0.2503(2) 0.8277(2) 0.0387(10) Uani 1 1 d . .
H38 H 0.0255 0.2955 0.8341 0.046 Uiso 1 1 calc R U
C39 C 0.5016(2) 0.0820(2) 0.8855(2) 0.0358(9) Uani 1 1 d . .
H39A H 0.4804 0.0308 0.8743 0.054 Uiso 1 1 calc R U
H39B H 0.5503 0.0929 0.8521 0.054 Uiso 1 1 calc R U
H39C H 0.5177 0.0773 0.9349 0.054 Uiso 1 1 calc R U
C40 C 0.0762(3) 0.0303(2) 0.7664(3) 0.0445(10) Uani 1 1 d . .
H40A H 0.1258 -0.0087 0.7619 0.067 Uiso 1 1 calc R U
H40B H 0.0334 0.0073 0.8005 0.067 Uiso 1 1 calc R U
H40C H 0.0543 0.0414 0.7194 0.067 Uiso 1 1 calc R U
N1 N 0.1890(2) 0.3988(2) 0.96642(17) 0.0395(8) Uani 1 1 d . .
H1 H 0.2377 0.4279 0.9776 0.047 Uiso 1 1 calc R U
N2 N 0.1136(2) 0.4595(2) 0.84448(18) 0.0483(10) Uani 1 1 d . .
H2 H 0.0623 0.4327 0.8364 0.058 Uiso 1 1 calc R U
N3 N 0.25207(18) 0.41627(17) 0.74858(15) 0.0242(6) Uani 1 1 d . .
H3 H 0.2946 0.4553 0.7545 0.029 Uiso 1 1 calc R U
N4 N 0.30514(17) 0.28285(16) 0.86629(14) 0.0208(6) Uani 1 1 d . .
N5 N 0.14699(18) 0.25947(18) 0.84052(17) 0.0296(7) Uani 1 1 d . .
O1 O 0.61564(16) 0.20110(16) 0.73490(14) 0.0365(6) Uani 1 1 d . .
O2 O 0.70973(16) 0.15296(16) 0.86215(13) 0.0345(6) Uani 1 1 d . .
O3 O 0.65852(16) 0.12970(16) 1.00025(13) 0.0341(6) Uani 1 1 d . .
O4 O 0.48656(16) 0.14663(15) 1.07669(14) 0.0353(6) Uani 1 1 d . .
O9 O 0.8288(3) 0.0281(3) 0.6089(2) 0.0956(15) Uani 1 1 d . .
O10 O 0.8023(3) 0.1685(3) 0.6103(3) 0.126(2) Uani 1 1 d . .
O11 O 0.9208(3) 0.1156(2) 0.5430(2) 0.0958(15) Uani 1 1 d . .
O12 O 0.9117(3) 0.1064(3) 0.6706(2) 0.0890(13) Uani 1 1 d . .
Cl1 Cl 0.86823(7) 0.10220(7) 0.60703(6) 0.0500(3) Uani 1 1 d . .
Cu1 Cu 0.20925(3) 0.37054(3) 0.85650(2) 0.02640(12) Uani 1 1 d . .
C41 C -0.1837(2) 0.2301(2) 0.3259(2) 0.0364(9) Uani 1 1 d . .
H41A H -0.1600 0.1985 0.3672 0.044 Uiso 1 1 calc R U
H41B H -0.2066 0.1917 0.2957 0.044 Uiso 1 1 calc R U
C42 C -0.2522(2) 0.2938(2) 0.3526(2) 0.0353(9) Uani 1 1 d . .
H42A H -0.2637 0.3358 0.3137 0.042 Uiso 1 1 calc R U
H42B H -0.3044 0.2678 0.3681 0.042 Uiso 1 1 calc R U
C43 C -0.2724(2) 0.3949(2) 0.4450(2) 0.0311(8) Uani 1 1 d . .
C44 C -0.3465(2) 0.4326(3) 0.4187(2) 0.0388(9) Uani 1 1 d . .
H44 H -0.3655 0.4147 0.3763 0.047 Uiso 1 1 calc R U
C45 C -0.3928(3) 0.4973(3) 0.4560(3) 0.0488(11) Uani 1 1 d . .
H45 H -0.4423 0.5230 0.4379 0.059 Uiso 1 1 calc R U
C46 C -0.3662(3) 0.5231(3) 0.5185(3) 0.0528(12) Uani 1 1 d . .
H46 H -0.3981 0.5657 0.5433 0.063 Uiso 1 1 calc R U
C47 C -0.2917(3) 0.4862(2) 0.5457(2) 0.0435(10) Uani 1 1 d . .
H47 H -0.2734 0.5049 0.5881 0.052 Uiso 1 1 calc R U
C48 C -0.2444(2) 0.4213(2) 0.5096(2) 0.0333(9) Uani 1 1 d . .
C49 C -0.1488(3) 0.3949(3) 0.6040(2) 0.0449(11) Uani 1 1 d . .
H49A H -0.1960 0.3858 0.6406 0.054 Uiso 1 1 calc R U
H49B H -0.1352 0.4522 0.6054 0.054 Uiso 1 1 calc R U
C50 C -0.0733(3) 0.3371(3) 0.6203(2) 0.0437(10) Uani 1 1 d . .
H50A H -0.0707 0.3295 0.6730 0.052 Uiso 1 1 calc R U
H50B H -0.0784 0.2832 0.6013 0.052 Uiso 1 1 calc R U
C51 C 0.0761(3) 0.3182(2) 0.5850(2) 0.0350(9) Uani 1 1 d . .
C52 C 0.0818(3) 0.2375(3) 0.6165(2) 0.0448(11) Uani 1 1 d . .
H52 H 0.0354 0.2176 0.6452 0.054 Uiso 1 1 calc R U
C53 C 0.1561(3) 0.1874(3) 0.6049(2) 0.0457(11) Uani 1 1 d . .
H53 H 0.1599 0.1340 0.6272 0.055 Uiso 1 1 calc R U
C54 C 0.2258(3) 0.2140(3) 0.5609(2) 0.0397(10) Uani 1 1 d . .
C55 C 0.2211(3) 0.2966(2) 0.5342(2) 0.0374(9) Uani 1 1 d . .
H55 H 0.2684 0.3173 0.5075 0.045 Uiso 1 1 calc R U
C56 C 0.1472(3) 0.3483(2) 0.5467(2) 0.0349(9) Uani 1 1 d . .
H56 H 0.1454 0.4037 0.5291 0.042 Uiso 1 1 calc R U
C57 C 0.3006(3) 0.1531(3) 0.5411(2) 0.0458(11) Uani 1 1 d . .
H57A H 0.3177 0.1219 0.5851 0.055 Uiso 1 1 calc R U
H57B H 0.3484 0.1830 0.5199 0.055 Uiso 1 1 calc R U
C58 C 0.3350(4) 0.0153(3) 0.4869(3) 0.0591(14) Uani 1 1 d . .
H58A H 0.3068 -0.0283 0.4672 0.071 Uiso 1 1 calc R U
H58B H 0.3472 -0.0023 0.5367 0.071 Uiso 1 1 calc R U
C59 C 0.4167(3) 0.0293(3) 0.4404(3) 0.0589(14) Uani 1 1 d . .
H59A H 0.4486 0.0678 0.4632 0.071 Uiso 1 1 calc R U
H59B H 0.4518 -0.0229 0.4355 0.071 Uiso 1 1 calc R U
C60 C 0.3818(3) 0.0009(3) 0.3164(3) 0.0472(11) Uani 1 1 d . .
H60A H 0.3464 -0.0402 0.3413 0.057 Uiso 1 1 calc R U
H60B H 0.4363 -0.0273 0.2995 0.057 Uiso 1 1 calc R U
C61 C 0.3393(3) 0.0425(3) 0.2526(2) 0.0438(10) Uani 1 1 d . .
H61A H 0.3761 0.0813 0.2262 0.053 Uiso 1 1 calc R U
H61B H 0.3286 0.0011 0.2192 0.053 Uiso 1 1 calc R U
C62 C 0.2191(2) 0.1353(2) 0.2178(2) 0.0329(9) Uani 1 1 d . .
H62A H 0.2230 0.1000 0.1764 0.039 Uiso 1 1 calc R U
H62B H 0.2522 0.1824 0.2030 0.039 Uiso 1 1 calc R U
C63 C 0.1277(2) 0.1671(2) 0.23458(19) 0.0268(8) Uani 1 1 d . .
C64 C 0.0665(2) 0.1188(2) 0.2700(2) 0.0317(8) Uani 1 1 d . .
H64 H 0.0820 0.0633 0.2832 0.038 Uiso 1 1 calc R U
C65 C -0.0173(2) 0.1506(2) 0.2863(2) 0.0301(8) Uani 1 1 d . .
H65 H -0.0573 0.1169 0.3101 0.036 Uiso 1 1 calc R U
C66 C -0.0404(2) 0.2330(2) 0.2665(2) 0.0298(8) Uani 1 1 d . .
C67 C 0.0188(2) 0.2809(2) 0.2280(2) 0.0329(9) Uani 1 1 d . .
H67 H 0.0024 0.3353 0.2120 0.040 Uiso 1 1 calc R U
C68 C 0.1023(3) 0.2485(2) 0.2130(2) 0.0325(9) Uani 1 1 d . .
H68 H 0.1418 0.2819 0.1882 0.039 Uiso 1 1 calc R U
C69 C 0.1067(2) 0.2057(2) 0.41976(19) 0.0269(8) Uani 1 1 d . .
H69 H 0.0991 0.1521 0.4397 0.032 Uiso 1 1 calc R U
C70 C 0.0385(2) 0.2648(2) 0.42435(19) 0.0264(8) Uani 1 1 d . .
H70 H -0.0138 0.2515 0.4478 0.032 Uiso 1 1 calc R U
C71 C 0.0482(2) 0.3452(2) 0.39338(18) 0.0266(8) Uani 1 1 d . .
C72 C 0.1274(2) 0.3607(2) 0.35965(18) 0.0262(8) Uani 1 1 d . .
H72 H 0.1360 0.4133 0.3380 0.031 Uiso 1 1 calc R U
C73 C 0.1941(2) 0.2993(2) 0.35764(18) 0.0224(7) Uani 1 1 d . .
C74 C 0.2808(2) 0.3136(2) 0.32401(18) 0.0244(7) Uani 1 1 d . .
C75 C 0.2997(2) 0.3861(2) 0.28331(19) 0.0287(8) Uani 1 1 d . .
H75 H 0.2561 0.4271 0.2741 0.034 Uiso 1 1 calc R U
C76 C 0.3830(2) 0.3978(2) 0.2562(2) 0.0329(9) Uani 1 1 d . .
C77 C 0.4454(3) 0.3350(2) 0.2735(2) 0.0374(9) Uani 1 1 d . .
H77 H 0.5024 0.3414 0.2584 0.045 Uiso 1 1 calc R U
C78 C 0.4231(2) 0.2636(2) 0.3129(2) 0.0359(9) Uani 1 1 d . .
H78 H 0.4658 0.2220 0.3228 0.043 Uiso 1 1 calc R U
C79 C -0.0244(2) 0.4121(2) 0.3976(2) 0.0358(9) Uani 1 1 d . .
H79A H -0.0741 0.3898 0.4229 0.054 Uiso 1 1 calc R U
H79B H -0.0090 0.4575 0.4237 0.054 Uiso 1 1 calc R U
H79C H -0.0366 0.4319 0.3488 0.054 Uiso 1 1 calc R U
C80 C 0.4029(3) 0.4739(3) 0.2099(3) 0.0507(12) Uani 1 1 d . .
H80A H 0.4632 0.4718 0.1961 0.076 Uiso 1 1 calc R U
H80B H 0.3728 0.4765 0.1666 0.076 Uiso 1 1 calc R U
H80C H 0.3855 0.5224 0.2372 0.076 Uiso 1 1 calc R U
N6 N 0.2786(2) 0.09380(19) 0.48710(18) 0.0410(8) Uani 1 1 d . .
H6A H 0.2198 0.0800 0.5004 0.049 Uiso 1 1 calc R U
N7 N 0.3945(2) 0.0645(2) 0.3671(2) 0.0442(9) Uani 1 1 d . .
H7A H 0.4411 0.0967 0.3452 0.053 Uiso 1 1 calc R U
N8 N 0.25797(19) 0.08730(17) 0.27988(16) 0.0272(7) Uani 1 1 d . .
H8 H 0.2194 0.0442 0.2963 0.033 Uiso 1 1 calc R U
N9 N 0.18381(18) 0.22184(17) 0.38782(15) 0.0250(6) Uani 1 1 d . .
N10 N 0.34158(19) 0.25170(18) 0.33755(16) 0.0291(7) Uani 1 1 d . .
O5 O -0.11900(16) 0.27414(16) 0.28366(14) 0.0368(6) Uani 1 1 d . .
O6 O -0.22221(16) 0.33105(15) 0.41313(14) 0.0344(6) Uani 1 1 d . .
O7 O -0.17211(17) 0.37996(16) 0.53229(14) 0.0367(6) Uani 1 1 d . .
O8 O 0.00283(18) 0.37053(17) 0.58725(15) 0.0407(7) Uani 1 1 d . .
O13 O 0.3020(2) 0.9352(3) 0.7654(2) 0.0818(12) Uani 1 1 d . .
O14 O 0.3801(3) 1.0241(2) 0.6862(2) 0.0884(13) Uani 1 1 d . .
O15 O 0.3604(5) 0.8937(3) 0.6528(2) 0.144(2) Uani 1 1 d . .
O16 O 0.4473(3) 0.9086(3) 0.7430(3) 0.126(2) Uani 1 1 d . .
Cl2 Cl 0.37208(7) 0.94012(6) 0.71061(6) 0.0431(3) Uani 1 1 d . .
Cu2 Cu 0.28749(3) 0.14243(3) 0.37934(2) 0.02992(13) Uani 1 1 d . .
O17 O 0.3254(2) 0.50876(18) 0.88400(19) 0.0623(9) Uani 1 1 d . .
O18 O 0.41332(18) 0.61893(19) 0.87271(16) 0.0489(8) Uani 1 1 d . .
O19 O 0.2697(2) 0.64357(17) 0.85370(18) 0.0544(8) Uani 1 1 d . .
O20 O 0.36208(18) 0.57047(18) 0.76885(15) 0.0447(7) Uani 1 1 d . .
Cl3 Cl 0.34329(6) 0.58638(6) 0.84498(5) 0.0332(2) Uani 1 1 d . .
O21 O 0.0485(4) 0.5430(4) 0.2501(2) 0.127(2) Uani 1 1 d . .
O22 O 0.0775(2) 0.5863(2) 0.12966(18) 0.0751(11) Uani 1 1 d . .
O23 O 0.1424(6) 0.4667(4) 0.1736(4) 0.216(4) Uani 1 1 d . .
O24 O 0.1787(3) 0.5879(4) 0.2158(2) 0.1121(17) Uani 1 1 d . .
Cl4 Cl 0.11770(10) 0.54631(8) 0.18902(7) 0.0655(4) Uani 1 1 d . .

loop_
_atom_site_aniso_label
_atom_site_aniso_U_11
_atom_site_aniso_U_22
_atom_site_aniso_U_33
_atom_site_aniso_U_23
_atom_site_aniso_U_13
_atom_site_aniso_U_12
C1 0.032(2) 0.048(2) 0.036(2) 0.0036(18) -0.0019(18) -0.0049(19)
C2 0.028(2) 0.050(2) 0.034(2) 0.0019(18) 0.0001(17) -0.0035(18)
C3 0.027(2) 0.033(2) 0.041(2) -0.0049(17) -0.0083(17) -0.0029(16)
C4 0.031(2) 0.045(2) 0.048(3) -0.005(2) -0.0025(19) -0.0010(19)
C5 0.031(2) 0.045(2) 0.062(3) -0.005(2) -0.001(2) 0.0057(19)
C6 0.039(3) 0.036(2) 0.062(3) 0.008(2) -0.013(2) 0.0029(19)
C7 0.034(2) 0.034(2) 0.045(2) 0.0056(18) -0.0086(18) -0.0054(18)
C8 0.025(2) 0.0304(19) 0.037(2) -0.0009(16) -0.0036(16) -0.0028(16)
C9 0.034(2) 0.042(2) 0.033(2) 0.0072(17) -0.0040(17) -0.0016(18)
C10 0.039(2) 0.035(2) 0.030(2) 0.0022(16) -0.0027(17) -0.0050(18)
C11 0.034(2) 0.038(2) 0.0185(17) 0.0021(15) 0.0030(16) -0.0053(17)
C12 0.036(2) 0.040(2) 0.0249(19) -0.0020(16) -0.0044(16) -0.0050(18)
C13 0.040(2) 0.040(2) 0.026(2) -0.0020(16) -0.0019(17) 0.0036(18)
C14 0.028(2) 0.061(3) 0.0191(18) 0.0087(17) 0.0034(16) -0.0053(19)
C15 0.037(2) 0.056(3) 0.0197(19) 0.0062(17) 0.0014(16) -0.018(2)
C16 0.041(2) 0.038(2) 0.0244(19) 0.0012(16) 0.0063(17) -0.0126(19)
C17 0.033(2) 0.090(4) 0.026(2) 0.011(2) 0.0028(18) 0.006(2)
C18 0.145(6) 0.134(6) 0.038(3) -0.036(3) -0.024(3) 0.115(5)
C19 0.117(5) 0.144(6) 0.057(4) -0.063(4) -0.036(4) 0.108(5)
C20 0.045(3) 0.034(2) 0.073(3) -0.014(2) -0.031(2) 0.018(2)
C21 0.037(2) 0.035(2) 0.038(2) 0.0085(17) -0.0127(18) 0.0032(18)
C22 0.031(2) 0.038(2) 0.0256(19) -0.0036(16) -0.0057(16) -0.0022(17)
C23 0.029(2) 0.036(2) 0.0157(17) -0.0030(14) 0.0023(14) -0.0021(16)
C24 0.032(2) 0.031(2) 0.035(2) -0.0043(16) -0.0012(17) -0.0024(17)
C25 0.029(2) 0.040(2) 0.036(2) -0.0005(17) -0.0014(17) -0.0078(17)
C26 0.027(2) 0.038(2) 0.0228(18) -0.0001(15) -0.0011(15) 0.0031(17)
C27 0.043(2) 0.0280(19) 0.033(2) -0.0061(16) -0.0044(18) -0.0046(18)
C28 0.032(2) 0.036(2) 0.0226(18) -0.0049(15) -0.0045(16) -0.0041(17)
C29 0.029(2) 0.0234(17) 0.0217(17) -0.0008(14) 0.0003(15) -0.0039(15)
C30 0.0200(18) 0.0318(19) 0.0238(18) -0.0019(15) -0.0022(14) -0.0008(15)
C31 0.0252(19) 0.0297(19) 0.0246(18) 0.0000(14) -0.0009(15) 0.0024(15)
C32 0.027(2) 0.0253(18) 0.0244(18) -0.0040(14) -0.0015(15) -0.0001(15)
C33 0.0240(18) 0.0244(17) 0.0181(16) -0.0006(13) -0.0011(14) -0.0004(14)
C34 0.0245(19) 0.0253(18) 0.0214(17) -0.0018(14) -0.0008(14) -0.0001(15)
C35 0.027(2) 0.0269(18) 0.0280(19) -0.0015(15) -0.0036(15) 0.0001(15)
C36 0.032(2) 0.033(2) 0.029(2) -0.0016(16) -0.0053(16) -0.0062(17)
C37 0.024(2) 0.045(2) 0.048(2) -0.0091(19) -0.0061(18) -0.0023(18)
C38 0.029(2) 0.034(2) 0.053(3) -0.0116(19) -0.0055(19) 0.0045(17)
C39 0.026(2) 0.032(2) 0.049(2) -0.0051(18) -0.0052(18) 0.0043(16)
C40 0.041(3) 0.040(2) 0.056(3) -0.008(2) -0.015(2) -0.0090(19)
N1 0.046(2) 0.0422(19) 0.0272(17) -0.0075(14) -0.0029(15) 0.0151(16)
N2 0.048(2) 0.061(2) 0.0321(19) -0.0161(17) -0.0124(16) 0.0350(19)
N3 0.0250(16) 0.0228(14) 0.0251(15) -0.0012(12) -0.0060(12) 0.0007(12)
N4 0.0222(15) 0.0228(14) 0.0174(14) -0.0030(11) -0.0003(11) -0.0026(12)
N5 0.0211(16) 0.0314(16) 0.0367(18) -0.0109(13) -0.0040(13) 0.0029(13)
O1 0.0320(15) 0.0369(15) 0.0407(15) -0.0050(12) -0.0070(12) 0.0028(12)
O2 0.0268(14) 0.0473(16) 0.0282(14) 0.0003(12) -0.0033(11) 0.0024(12)
O3 0.0314(15) 0.0392(15) 0.0292(14) 0.0039(11) -0.0003(11) 0.0047(12)
O4 0.0327(15) 0.0327(14) 0.0405(16) -0.0006(12) -0.0032(12) -0.0031(12)
O9 0.106(3) 0.111(3) 0.080(3) 0.048(2) -0.033(2) -0.071(3)
O10 0.108(4) 0.139(4) 0.109(4) 0.020(3) 0.007(3) 0.065(3)
O11 0.138(4) 0.076(3) 0.072(3) -0.013(2) 0.047(3) -0.054(3)
O12 0.088(3) 0.105(3) 0.081(3) 0.014(2) -0.038(2) -0.024(2)
Cl1 0.0419(6) 0.0545(7) 0.0513(7) 0.0144(5) -0.0023(5) -0.0056(5)
Cu1 0.0258(2) 0.0291(2) 0.0230(2) -0.00626(17) -0.00327(18) 0.00937(18)
C41 0.032(2) 0.037(2) 0.041(2) -0.0110(18) -0.0006(18) -0.0047(18)
C42 0.028(2) 0.042(2) 0.038(2) -0.0102(18) -0.0041(17) -0.0042(17)
C43 0.026(2) 0.0304(19) 0.034(2) -0.0012(16) 0.0095(16) -0.0011(16)
C44 0.031(2) 0.045(2) 0.037(2) -0.0011(18) 0.0039(18) 0.0027(18)
C45 0.035(2) 0.051(3) 0.055(3) 0.005(2) 0.012(2) 0.009(2)
C46 0.051(3) 0.039(2) 0.064(3) -0.013(2) 0.019(2) 0.003(2)
C47 0.043(3) 0.034(2) 0.052(3) -0.0118(19) 0.012(2) -0.0060(19)
C48 0.031(2) 0.033(2) 0.034(2) -0.0050(16) 0.0108(17) -0.0074(17)
C49 0.050(3) 0.053(3) 0.033(2) -0.0157(19) 0.003(2) -0.015(2)
C50 0.046(3) 0.055(3) 0.032(2) -0.0015(19) -0.0027(19) -0.015(2)
C51 0.043(2) 0.036(2) 0.028(2) -0.0017(16) -0.0119(18) -0.0094(19)
C52 0.054(3) 0.050(3) 0.032(2) 0.0092(19) -0.011(2) -0.015(2)
C53 0.060(3) 0.045(2) 0.034(2) 0.0047(19) -0.017(2) -0.008(2)
C54 0.050(3) 0.043(2) 0.031(2) -0.0054(18) -0.0205(19) -0.005(2)
C55 0.044(3) 0.046(2) 0.026(2) -0.0056(17) -0.0141(18) -0.014(2)
C56 0.048(3) 0.032(2) 0.027(2) -0.0023(16) -0.0118(18) -0.0087(19)
C57 0.054(3) 0.049(3) 0.038(2) -0.0019(19) -0.028(2) 0.000(2)
C58 0.097(4) 0.033(2) 0.047(3) 0.012(2) -0.032(3) 0.015(2)
C59 0.059(3) 0.045(3) 0.074(4) -0.001(2) -0.037(3) 0.016(2)
C60 0.039(3) 0.033(2) 0.065(3) -0.001(2) -0.004(2) 0.0153(19)
C61 0.035(2) 0.040(2) 0.053(3) -0.008(2) 0.005(2) 0.0093(19)
C62 0.037(2) 0.033(2) 0.028(2) -0.0054(16) -0.0008(17) 0.0010(17)
C63 0.031(2) 0.0276(18) 0.0226(18) -0.0060(14) -0.0062(15) -0.0011(16)
C64 0.035(2) 0.0236(18) 0.037(2) -0.0067(16) -0.0063(17) 0.0007(16)
C65 0.030(2) 0.0281(19) 0.034(2) -0.0081(16) -0.0039(16) -0.0090(16)
C66 0.032(2) 0.0300(19) 0.0288(19) -0.0106(15) -0.0095(16) 0.0030(16)
C67 0.039(2) 0.0272(19) 0.031(2) 0.0002(16) 0.0011(17) 0.0037(17)
C68 0.042(2) 0.0284(19) 0.0264(19) -0.0015(15) -0.0009(17) -0.0005(17)
C69 0.032(2) 0.0255(18) 0.0240(18) 0.0013(14) -0.0056(16) -0.0075(16)
C70 0.026(2) 0.0298(19) 0.0239(18) -0.0041(14) -0.0034(15) -0.0048(15)
C71 0.031(2) 0.0284(18) 0.0211(17) -0.0019(14) -0.0070(15) 0.0007(15)
C72 0.033(2) 0.0216(17) 0.0239(18) 0.0006(14) -0.0059(15) -0.0010(15)
C73 0.0260(19) 0.0206(17) 0.0211(17) -0.0023(13) -0.0053(14) -0.0012(14)
C74 0.0265(19) 0.0247(17) 0.0229(17) -0.0038(14) -0.0057(15) -0.0013(15)
C75 0.033(2) 0.0241(18) 0.0291(19) -0.0044(15) -0.0036(16) 0.0024(16)
C76 0.034(2) 0.031(2) 0.033(2) -0.0035(16) 0.0019(17) -0.0065(17)
C77 0.027(2) 0.040(2) 0.044(2) -0.0021(18) 0.0029(18) -0.0044(18)
C78 0.025(2) 0.036(2) 0.045(2) -0.0014(18) -0.0018(18) 0.0016(17)
C79 0.029(2) 0.031(2) 0.045(2) 0.0044(17) 0.0007(18) 0.0034(17)
C80 0.046(3) 0.035(2) 0.068(3) 0.006(2) 0.008(2) -0.010(2)
N6 0.056(2) 0.0343(18) 0.0342(18) 0.0027(14) -0.0203(16) 0.0027(16)
N7 0.035(2) 0.0345(18) 0.061(2) 0.0066(17) -0.0103(17) 0.0071(15)
N8 0.0263(16) 0.0234(15) 0.0304(16) -0.0022(12) -0.0012(13) 0.0046(12)
N9 0.0286(17) 0.0253(15) 0.0216(15) 0.0003(12) -0.0067(13) -0.0020(13)
N10 0.0276(17) 0.0263(15) 0.0337(17) -0.0028(13) -0.0063(14) 0.0009(13)
O5 0.0322(15) 0.0369(15) 0.0383(15) -0.0021(12) 0.0033(12) 0.0056(12)
O6 0.0302(15) 0.0374(14) 0.0354(15) -0.0104(12) -0.0027(12) 0.0043(12)
O7 0.0350(16) 0.0413(15) 0.0344(15) -0.0140(12) -0.0006(12) -0.0012(12)
O8 0.0458(18) 0.0399(15) 0.0382(16) -0.0031(12) -0.0041(13) -0.0114(14)
O13 0.054(2) 0.108(3) 0.074(3) 0.011(2) 0.006(2) 0.020(2)
O14 0.128(4) 0.045(2) 0.097(3) 0.019(2) -0.046(3) -0.016(2)
O15 0.303(8) 0.068(3) 0.063(3) -0.020(2) 0.017(4) -0.045(4)
O16 0.052(2) 0.175(5) 0.126(4) 0.097(4) 0.013(2) 0.034(3)
Cl2 0.0542(7) 0.0343(5) 0.0379(6) 0.0036(4) -0.0025(5) 0.0063(5)
Cu2 0.0277(3) 0.0255(2) 0.0356(3) 0.00488(19) -0.0086(2) 0.00452(19)
O17 0.063(2) 0.0410(17) 0.080(2) 0.0202(16) 0.0012(18) -0.0115(16)
O18 0.0422(18) 0.067(2) 0.0432(17) -0.0078(15) -0.0139(14) -0.0224(15)
O19 0.058(2) 0.0377(16) 0.068(2) -0.0152(15) -0.0190(17) 0.0137(15)
O20 0.0435(17) 0.0557(18) 0.0372(16) -0.0151(14) -0.0058(13) -0.0054(14)
Cl3 0.0310(5) 0.0328(5) 0.0364(5) -0.0028(4) -0.0034(4) -0.0047(4)
O21 0.169(5) 0.179(5) 0.046(2) 0.006(3) 0.000(3) -0.102(4)
O22 0.074(3) 0.086(3) 0.052(2) 0.0180(18) 0.0031(18) 0.041(2)
O23 0.348(10) 0.126(5) 0.187(6) -0.091(4) -0.193(7) 0.145(6)
O24 0.074(3) 0.181(5) 0.085(3) -0.064(3) 0.022(2) -0.020(3)
Cl4 0.0921(10) 0.0552(7) 0.0484(7) 0.0003(6) -0.0285(7) 0.0187(7)

loop_
_atom_type_symbol
_atom_type_description
_atom_type_scat_dispersion_real
_atom_type_scat_dispersion_imag
_atom_type_scat_source
C C 0.0033 0.0016 'International Tables Vol C Tables 4.2.6.8 and 6.1.1.4'
H H 0.0000 0.0000 'International Tables Vol C Tables 4.2.6.8 and 6.1.1.4'
N N 0.0061 0.0033 'International Tables Vol C Tables 4.2.6.8 and 6.1.1.4'
O O 0.0106 0.0060 'International Tables Vol C Tables 4.2.6.8 and 6.1.1.4'
Cl Cl 0.1484 0.1585 'International Tables Vol C Tables 4.2.6.8 and 6.1.1.4'
Cu Cu 0.3201 1.2651 'International Tables Vol C Tables 4.2.6.8 and 6.1.1.4'

loop_
_geom_angle_atom_site_label_1
_geom_angle_atom_site_label_2
_geom_angle_atom_site_label_3
_geom_angle
O1 C1 C2 108.0(3)
O2 C2 C1 107.3(3)
O2 C3 C4 125.0(4)
O2 C3 C8 115.2(3)
C4 C3 C8 119.8(4)
C3 C4 C5 119.8(4)
C6 C5 C4 120.5(4)
C5 C6 C7 120.0(4)
C6 C7 C8 121.1(4)
O3 C8 C7 125.3(3)
O3 C8 C3 116.0(3)
C7 C8 C3 118.7(4)
O3 C9 C10 107.7(3)
O4 C10 C9 108.4(3)
O4 C11 C16 116.7(3)
O4 C11 C12 123.6(3)
C16 C11 C12 119.7(4)
C13 C12 C11 118.7(4)
C14 C13 C12 121.9(4)
C13 C14 C15 118.0(4)
C13 C14 C17 120.9(4)
C15 C14 C17 121.1(4)
C16 C15 C14 121.2(4)
C15 C16 C11 120.3(4)
N1 C17 C14 113.5(3)
C19 C18 N1 118.4(5)
C18 C19 N2 114.8(5)
N2 C20 C21 107.8(3)
C20 C21 N3 109.4(3)
N3 C22 C23 114.7(3)
C24 C23 C28 118.0(3)
C24 C23 C22 123.1(3)
C28 C23 C22 118.9(3)
C25 C24 C23 121.3(4)
C24 C25 C26 119.5(4)
C27 C26 C25 119.7(3)
C27 C26 O1 115.4(3)
C25 C26 O1 124.8(3)
C28 C27 C26 120.7(3)
C27 C28 C23 120.7(3)
N4 C29 C30 123.1(3)
C29 C30 C31 119.9(3)
C30 C31 C32 116.9(3)
C30 C31 C39 121.4(3)
C32 C31 C39 121.7(3)
C33 C32 C31 120.4(3)
N4 C33 C32 122.3(3)
N4 C33 C34 115.1(3)
C32 C33 C34 122.7(3)
N5 C34 C35 121.7(3)
N5 C34 C33 116.1(3)
C35 C34 C33 122.2(3)
C34 C35 C36 120.5(3)
C37 C36 C35 117.0(3)
C37 C36 C40 122.1(3)
C35 C36 C40 121.0(3)
C38 C37 C36 119.8(4)
N5 C38 C37 123.1(4)
C18 N1 C17 108.1(4)
C18 N1 Cu1 104.8(3)
C17 N1 Cu1 121.5(3)
C20 N2 C19 111.7(4)
C20 N2 Cu1 111.3(3)
C19 N2 Cu1 108.4(3)
C22 N3 C21 107.9(3)
C22 N3 Cu1 123.3(2)
C21 N3 Cu1 105.0(2)
C29 N4 C33 117.5(3)
C29 N4 Cu1 125.0(2)
C33 N4 Cu1 117.5(2)
C34 N5 C38 117.8(3)
C34 N5 Cu1 110.8(2)
C38 N5 Cu1 130.6(2)
C26 O1 C1 118.0(3)
C3 O2 C2 116.7(3)
C8 O3 C9 116.7(3)
C11 O4 C10 117.8(3)
O11 Cl1 O9 113.1(3)
O11 Cl1 O12 112.0(3)
O9 Cl1 O12 110.8(2)
O11 Cl1 O10 107.7(3)
O9 Cl1 O10 107.1(3)
O12 Cl1 O10 105.7(3)
N4 Cu1 N2 178.81(13)
N4 Cu1 N1 97.65(11)
N2 Cu1 N1 83.40(13)
N4 Cu1 N3 96.08(11)
N2 Cu1 N3 82.73(13)
N1 Cu1 N3 144.69(13)
N4 Cu1 N5 79.05(11)
N2 Cu1 N5 101.16(14)
N1 Cu1 N5 109.32(13)
N3 Cu1 N5 105.16(11)
O5 C41 C42 107.0(3)
O6 C42 C41 107.1(3)
O6 C43 C44 124.9(4)
O6 C43 C48 115.2(3)
C44 C43 C48 119.9(3)
C43 C44 C45 119.9(4)
C46 C45 C44 120.5(4)
C45 C46 C47 120.5(4)
C48 C47 C46 120.1(4)
O7 C48 C47 124.9(4)
O7 C48 C43 116.1(3)
C47 C48 C43 119.0(4)
O7 C49 C50 108.8(3)
O8 C50 C49 109.7(3)
O8 C51 C56 116.4(3)
O8 C51 C52 124.3(4)
C56 C51 C52 119.3(4)
C53 C52 C51 119.6(4)
C52 C53 C54 122.0(4)
C53 C54 C55 117.5(4)
C53 C54 C57 119.8(4)
C55 C54 C57 122.6(4)
C56 C55 C54 120.9(4)
C51 C56 C55 120.3(4)
C54 C57 N6 110.8(3)
N6 C58 C59 109.1(4)
N7 C59 C58 108.0(4)
N7 C60 C61 108.6(3)
N8 C61 C60 109.0(3)
N8 C62 C63 114.4(3)
C68 C63 C64 117.8(3)
C68 C63 C62 118.8(3)
C64 C63 C62 123.4(3)
C63 C64 C65 122.1(3)
C66 C65 C64 118.9(3)
O5 C66 C67 115.1(3)
O5 C66 C65 125.2(3)
C67 C66 C65 119.7(3)
C66 C67 C68 120.4(3)
C63 C68 C67 120.9(4)
N9 C69 C70 122.8(3)
C69 C70 C71 119.4(3)
C72 C71 C70 117.3(3)
C72 C71 C79 121.4(3)
C70 C71 C79 121.3(3)
C73 C72 C71 120.8(3)
N9 C73 C72 121.3(3)
N9 C73 C74 115.9(3)
C72 C73 C74 122.8(3)
N10 C74 C75 121.9(3)
N10 C74 C73 115.1(3)
C75 C74 C73 123.0(3)
C74 C75 C76 120.5(3)
C75 C76 C77 116.9(3)
C75 C76 C80 120.5(4)
C77 C76 C80 122.6(4)
C78 C77 C76 120.3(4)
N10 C78 C77 122.5(4)
C58 N6 C57 112.8(3)
C58 N6 Cu2 105.6(3)
C57 N6 Cu2 113.4(2)
C60 N7 C59 113.5(3)
C60 N7 Cu2 109.1(2)
C59 N7 Cu2 109.2(3)
C61 N8 C62 109.5(3)
C61 N8 Cu2 104.2(2)
C62 N8 Cu2 124.1(2)
C69 N9 C73 118.4(3)
C69 N9 Cu2 126.5(2)
C73 N9 Cu2 115.1(2)
C74 N10 C78 117.9(3)
C74 N10 Cu2 111.3(2)
C78 N10 Cu2 129.9(2)
C66 O5 C41 119.0(3)
C43 O6 C42 118.3(3)
C48 O7 C49 118.0(3)
C51 O8 C50 116.9(3)
O15 Cl2 O14 110.3(3)
O15 Cl2 O16 110.0(4)
O14 Cl2 O16 108.7(3)
O15 Cl2 O13 110.0(3)
O14 Cl2 O13 110.0(3)
O16 Cl2 O13 107.9(2)
N9 Cu2 N7 177.69(13)
N9 Cu2 N6 97.35(13)
N7 Cu2 N6 84.83(14)
N9 Cu2 N10 80.83(11)
N7 Cu2 N10 97.24(13)
N6 Cu2 N10 127.86(12)
N9 Cu2 N8 96.06(11)
N7 Cu2 N8 83.09(13)
N6 Cu2 N8 129.34(12)
N10 Cu2 N8 102.44(11)
O18 Cl3 O19 110.03(19)
O18 Cl3 O20 110.58(18)
O19 Cl3 O20 109.43(18)
O18 Cl3 O17 110.1(2)
O19 Cl3 O17 108.8(2)
O20 Cl3 O17 107.8(2)
O23 Cl4 O24 114.8(4)
O23 Cl4 O22 109.1(3)
O24 Cl4 O22 116.3(3)
O23 Cl4 O21 106.3(5)
O24 Cl4 O21 104.7(3)
O22 Cl4 O21 104.5(3)

loop_
_geom_bond_atom_site_label_1
_geom_bond_atom_site_label_2
_geom_bond_distance
C1 O1 1.429(5)
C1 C2 1.497(5)
C2 O2 1.432(4)
C3 O2 1.381(4)
C3 C4 1.383(5)
C3 C8 1.409(5)
C4 C5 1.387(6)
C5 C6 1.364(6)
C6 C7 1.377(6)
C7 C8 1.378(5)
C8 O3 1.369(4)
C9 O3 1.436(4)
C9 C10 1.498(5)
C10 O4 1.420(4)
C11 O4 1.369(4)
C11 C16 1.379(5)
C11 C12 1.397(5)
C12 C13 1.383(5)
C13 C14 1.379(6)
C14 C15 1.390(6)
C14 C17 1.505(5)
C15 C16 1.367(6)
C17 N1 1.481(5)
C18 C19 1.254(8)
C18 N1 1.481(6)
C19 N2 1.476(5)
C20 N2 1.461(6)
C20 C21 1.482(6)
C21 N3 1.484(4)
C22 N3 1.479(4)
C22 C23 1.510(5)
C23 C24 1.386(5)
C23 C28 1.393(5)
C24 C25 1.381(5)
C25 C26 1.382(5)
C26 C27 1.374(5)
C26 O1 1.382(4)
C27 C28 1.371(5)
C29 N4 1.344(4)
C29 C30 1.371(5)
C30 C31 1.392(5)
C31 C32 1.390(5)
C31 C39 1.500(5)
C32 C33 1.376(5)
C33 N4 1.350(4)
C33 C34 1.481(5)
C34 N5 1.340(4)
C34 C35 1.386(5)
C35 C36 1.387(5)
C36 C37 1.386(5)
C36 C40 1.497(5)
C37 C38 1.372(5)
C38 N5 1.344(5)
N1 Cu1 2.081(3)
N2 Cu1 2.005(3)
N3 Cu1 2.137(3)
N4 Cu1 1.989(3)
N5 Cu1 2.169(3)
O9 Cl1 1.395(4)
O10 Cl1 1.423(4)
O11 Cl1 1.389(4)
O12 Cl1 1.414(4)
C41 O5 1.436(5)
C41 C42 1.491(5)
C42 O6 1.432(4)
C43 O6 1.367(4)
C43 C44 1.383(5)
C43 C48 1.405(5)
C44 C45 1.395(6)
C45 C46 1.357(7)
C46 C47 1.392(6)
C47 C48 1.392(5)
C48 O7 1.356(5)
C49 O7 1.438(5)
C49 C50 1.486(6)
C50 O8 1.429(5)
C51 O8 1.368(5)
C51 C56 1.377(5)
C51 C52 1.390(5)
C52 C53 1.370(6)
C53 C54 1.386(6)
C54 C55 1.389(6)
C54 C57 1.499(6)
C55 C56 1.381(5)
C57 N6 1.503(5)
C58 N6 1.480(5)
C58 C59 1.505(7)
C59 N7 1.487(6)
C60 N7 1.464(6)
C60 C61 1.495(6)
C61 N8 1.475(5)
C62 N8 1.486(4)
C62 C63 1.498(5)
C63 C68 1.382(5)
C63 C64 1.386(5)
C64 C65 1.387(5)
C65 C66 1.382(5)
C66 O5 1.372(4)
C66 C67 1.382(5)
C67 C68 1.382(5)
C69 N9 1.341(4)
C69 C70 1.372(5)
C70 C71 1.399(5)
C71 C72 1.378(5)
C71 C79 1.502(5)
C72 C73 1.379(5)
C73 N9 1.351(4)
C73 C74 1.479(5)
C74 N10 1.349(4)
C74 C75 1.388(5)
C75 C76 1.388(5)
C76 C77 1.390(5)
C76 C80 1.488(5)
C77 C78 1.376(5)
C78 N10 1.350(5)
N6 Cu2 2.075(3)
N7 Cu2 2.016(3)
N8 Cu2 2.183(3)
N9 Cu2 1.985(3)
N10 Cu2 2.099(3)
O13 Cl2 1.427(4)
O14 Cl2 1.413(3)
O15 Cl2 1.370(4)
O16 Cl2 1.418(4)
O17 Cl3 1.440(3)
O18 Cl3 1.415(3)
O19 Cl3 1.420(3)
O20 Cl3 1.432(3)
O21 Cl4 1.490(5)
O22 Cl4 1.404(3)
O23 Cl4 1.347(5)
O24 Cl4 1.366(5)
